data_7123720
loop_
_publ_author_name
'Vinas, Clara'
'Kelemen, Zsolt'
'Pepiol, Ariadna'
'Lupu, Marius'
'Sillanp\"a\"a, Reijo'
'H\"anninen, Mikko'
'Teixidor, Francesc'

_publ_section_title
;
 Icosahedral carboranes as scaffolds for congested regioselective polyaryl
 compounds. The distinct distance tuning of C-C and its antipodal B-B.
;
_journal_name_full 'Chemical Communications'
_journal_paper_doi 10.1039/C9CC04526K
_journal_year 2019
_chemical_formula_moiety '2(C20 H28 B10), C H Cl3'
_chemical_formula_sum 'C41 H57 B20 Cl3'
_chemical_formula_weight 872.41
_space_group_crystal_system monoclinic
_space_group_IT_number 15
_space_group_name_Hall '-C 2yc'
_space_group_name_H-M_alt 'C 1 2/c 1'
_symmetry_space_group_name_Hall '-C 2yc'
_symmetry_space_group_name_H-M 'C 1 2/c 1'
_atom_sites_solution_hydrogens mixed
_atom_sites_solution_primary direct
_atom_sites_solution_secondary difmap
_audit_creation_method SHELXL-2014/7
_audit_update_record
;
2019-05-03 deposited with the CCDC.    2019-06-21 downloaded from the CCDC.
;
_cell_angle_alpha 90
_cell_angle_beta 106.586(4)
_cell_angle_gamma 90
_cell_formula_units_Z 4
_cell_length_a 17.596(5)
_cell_length_b 11.332(3)
_cell_length_c 25.121(7)
_cell_measurement_reflns_used 6168
_cell_measurement_temperature 298(2)
_cell_measurement_theta_max 24.57
_cell_measurement_theta_min 2.17
_cell_volume 4801(2)
_computing_cell_refinement 'Bruker SMART'
_computing_data_collection 'Bruker SMART'
_computing_data_reduction 'Bruker SAINT'
_computing_molecular_graphics 'Bruker SHELXTL'
_computing_publication_material 'Bruker SHELXTL'
_computing_structure_refinement 'SHELXL-2014/7   (Sheldrick, 2014)'
_computing_structure_solution 'Bruker SHELXTL'
_diffrn_ambient_temperature 298(2)
_diffrn_measured_fraction_theta_full 0.998
_diffrn_measured_fraction_theta_max 0.995
_diffrn_measurement_device_type 'CCD area detector'
_diffrn_measurement_method 'phi and omega scans'
_diffrn_radiation_monochromator graphite
_diffrn_radiation_source 'fine-focus sealed tube'
_diffrn_radiation_type MoK\a
_diffrn_radiation_wavelength 0.71073
_diffrn_reflns_av_R_equivalents 0.0644
_diffrn_reflns_av_unetI/netI 0.0430
_diffrn_reflns_Laue_measured_fraction_full 0.998
_diffrn_reflns_Laue_measured_fraction_max 0.995
_diffrn_reflns_limit_h_max 22
_diffrn_reflns_limit_h_min -22
_diffrn_reflns_limit_k_max 14
_diffrn_reflns_limit_k_min -14
_diffrn_reflns_limit_l_max 32
_diffrn_reflns_limit_l_min -32
_diffrn_reflns_number 33945
_diffrn_reflns_point_group_measured_fraction_full 0.998
_diffrn_reflns_point_group_measured_fraction_max 0.995
_diffrn_reflns_theta_full 25.242
_diffrn_reflns_theta_max 26.999
_diffrn_reflns_theta_min 2.165
_exptl_absorpt_coefficient_mu 0.223
_exptl_absorpt_correction_T_max 1.0
_exptl_absorpt_correction_T_min 0.884
_exptl_absorpt_correction_type empirical
_exptl_absorpt_process_details 'sadabs v2.10 bruker 2001'
_exptl_crystal_colour colorless
_exptl_crystal_density_diffrn 1.207
_exptl_crystal_description block
_exptl_crystal_F_000 1816
_exptl_crystal_size_max 0.35
_exptl_crystal_size_mid 0.3
_exptl_crystal_size_min 0.3
_refine_diff_density_max 0.411
_refine_diff_density_min -0.408
_refine_diff_density_rms 0.049
_refine_ls_extinction_method none
_refine_ls_goodness_of_fit_ref 1.022
_refine_ls_hydrogen_treatment constr
_refine_ls_matrix_type full
_refine_ls_number_parameters 294
_refine_ls_number_reflns 5235
_refine_ls_number_restraints 0
_refine_ls_restrained_S_all 1.022
_refine_ls_R_factor_all 0.0810
_refine_ls_R_factor_gt 0.0564
_refine_ls_shift/su_max 0.000
_refine_ls_shift/su_mean 0.000
_refine_ls_structure_factor_coef Fsqd
_refine_ls_weighting_details 'w=1/[\s^2^(Fo^2^)+(0.0679P)^2^+5.0622P] where P=(Fo^2^+2Fc^2^)/3'
_refine_ls_weighting_scheme calc
_refine_ls_wR_factor_gt 0.1391
_refine_ls_wR_factor_ref 0.1564
_reflns_Friedel_coverage 0.000
_reflns_number_gt 3792
_reflns_number_total 5235
_reflns_threshold_expression 'I > 2\s(I)'
_cod_data_source_file c9cc04526k2.cif
_cod_data_source_block ap273
_cod_database_code 7123720
_shelx_shelxl_version_number 2014/7
_shelx_space_group_comment
;
The symmetry employed for this shelxl refinement is uniquely defined
by the following loop, which should always be used as a source of
symmetry information in preference to the above space-group names.
They are only intended as comments.
;

loop_
_space_group_symop_operation_xyz
'x, y, z'
'-x, y, -z+1/2'
'x+1/2, y+1/2, z'
'-x+1/2, y+1/2, -z+1/2'
'-x, -y, -z'
'x, -y, z-1/2'
'-x+1/2, -y+1/2, -z'
'x+1/2, -y+1/2, z-1/2'

loop_
_atom_site_label
_atom_site_type_symbol
_atom_site_fract_x
_atom_site_fract_y
_atom_site_fract_z
_atom_site_U_iso_or_equiv
_atom_site_adp_type
_atom_site_occupancy
_atom_site_site_symmetry_order
_atom_site_calc_flag
_atom_site_refinement_flags_posn
_atom_site_refinement_flags_adp
_atom_site_refinement_flags_occupancy
Cl1 Cl -0.03266(4) 0.87515(7) 0.19062(3) 0.0720(3) Uani 1 1 d . . .
Cl2 Cl 0.0000 1.09292(10) 0.2500 0.1186(7) Uani 1 2 d S T P
C1S C 0.0304(3) 0.9499(4) 0.2480(2) 0.0507(12) Uani 0.5 1 d . . P
H1SA H 0.0831 0.9505 0.2440 0.061 Uiso 0.5 1 d R U P
C1 C 0.13906(13) 0.5265(2) 0.24415(8) 0.0384(5) Uani 1 1 d . . .
H1 H 0.1352 0.5382 0.2868 0.058 Uiso 1 1 calc R U .
C2 C 0.21664(12) 0.56919(19) 0.22691(9) 0.0389(5) Uani 1 1 d . . .
H2 H 0.2670 0.6107 0.2575 0.058 Uiso 1 1 calc R U .
C13 C 0.17464(11) 0.24030(17) 0.14843(8) 0.0317(4) Uani 1 1 d . . .
C14 C 0.12221(13) 0.14928(19) 0.15045(8) 0.0371(5) Uani 1 1 d . . .
H14 H 0.0780 0.1656 0.1625 0.045 Uiso 1 1 calc R U .
C15 C 0.13431(14) 0.03481(19) 0.13489(9) 0.0422(5) Uani 1 1 d . . .
H15 H 0.0988 -0.0246 0.1370 0.051 Uiso 1 1 calc R U .
C16 C 0.19894(14) 0.00932(19) 0.11638(9) 0.0429(5) Uani 1 1 d . . .
H16 H 0.2071 -0.0673 0.1059 0.051 Uiso 1 1 calc R U .
C17 C 0.25140(13) 0.09719(19) 0.11334(9) 0.0416(5) Uani 1 1 d . . .
H17 H 0.2948 0.0803 0.1004 0.050 Uiso 1 1 calc R U .
C18 C 0.23956(12) 0.21094(18) 0.12952(8) 0.0369(5) Uani 1 1 d . . .
H18 H 0.2759 0.2694 0.1277 0.044 Uiso 1 1 calc R U .
C19 C -0.00674(12) 0.38648(18) 0.09492(8) 0.0355(5) Uani 1 1 d . . .
H19A H -0.0289 0.4421 0.0652 0.043 Uiso 1 1 calc R U .
H19B H 0.0121 0.3188 0.0787 0.043 Uiso 1 1 calc R U .
C20 C -0.07092(14) 0.3470(3) 0.11857(11) 0.0553(7) Uani 1 1 d . . .
H20 H -0.0948 0.4051 0.1344 0.066 Uiso 1 1 calc R U .
C21 C -0.09716(17) 0.2407(3) 0.11956(13) 0.0779(10) Uani 1 1 d . . .
H21A H -0.0754 0.1791 0.1043 0.093 Uiso 1 1 calc R U .
H21B H -0.1378 0.2258 0.1355 0.093 Uiso 1 1 calc R U .
C22 C 0.03353(12) 0.68778(17) 0.09109(8) 0.0324(4) Uani 1 1 d . . .
C23 C 0.06421(15) 0.75828(18) 0.05692(9) 0.0420(5) Uani 1 1 d . . .
H23 H 0.1180 0.7544 0.0598 0.050 Uiso 1 1 calc R U .
C24 C 0.01602(18) 0.8343(2) 0.01856(10) 0.0541(7) Uani 1 1 d . . .
H24 H 0.0380 0.8815 -0.0035 0.065 Uiso 1 1 calc R U .
C25 C -0.06365(18) 0.8404(2) 0.01289(10) 0.0564(7) Uani 1 1 d . . .
H25 H -0.0957 0.8914 -0.0129 0.068 Uiso 1 1 calc R U .
C26 C -0.09597(15) 0.7704(2) 0.04572(10) 0.0505(6) Uani 1 1 d . . .
H26 H -0.1501 0.7737 0.0420 0.061 Uiso 1 1 calc R U .
C27 C -0.04776(13) 0.6953(2) 0.08426(9) 0.0405(5) Uani 1 1 d . . .
H27 H -0.0702 0.6485 0.1062 0.049 Uiso 1 1 calc R U .
C28 C 0.15895(13) 0.47616(19) 0.05752(8) 0.0378(5) Uani 1 1 d . . .
H28A H 0.1506 0.3933 0.0480 0.045 Uiso 1 1 calc R U .
H28B H 0.1163 0.5201 0.0323 0.045 Uiso 1 1 calc R U .
C29 C 0.23515(16) 0.5133(2) 0.04823(10) 0.0539(6) Uani 1 1 d . . .
H29 H 0.2808 0.4782 0.0708 0.065 Uiso 1 1 calc R U .
C30 C 0.2450(2) 0.5883(3) 0.01265(12) 0.0702(8) Uani 1 1 d . . .
H30A H 0.2014 0.6261 -0.0110 0.084 Uiso 1 1 calc R U .
H30B H 0.2957 0.6049 0.0104 0.084 Uiso 1 1 calc R U .
B3 B 0.20333(15) 0.4213(2) 0.23436(10) 0.0394(6) Uani 1 1 d . . .
H3 H 0.2409 0.3650 0.2671 0.059 Uiso 1 1 calc R U .
B4 B 0.09911(14) 0.4032(2) 0.20959(9) 0.0345(5) Uani 1 1 d . . .
H4 H 0.0686 0.3338 0.2262 0.052 Uiso 1 1 calc R U .
B5 B 0.05555(13) 0.5439(2) 0.19130(9) 0.0328(5) Uani 1 1 d . . .
H5 H -0.0031 0.5650 0.1962 0.049 Uiso 1 1 calc R U .
B6 B 0.13213(14) 0.6512(2) 0.20459(9) 0.0353(5) Uani 1 1 d . . .
H6 H 0.1243 0.7413 0.2185 0.053 Uiso 1 1 calc R U .
B7 B 0.23624(14) 0.4789(2) 0.17907(10) 0.0362(5) Uani 1 1 d . . .
H7 H 0.2959 0.4591 0.1757 0.054 Uiso 1 1 calc R U .
B8 B 0.16025(13) 0.3705(2) 0.16576(9) 0.0308(5) Uani 1 1 d . . .
B9 B 0.06701(13) 0.4469(2) 0.13848(9) 0.0288(4) Uani 1 1 d . . .
B10 B 0.08792(13) 0.60253(19) 0.13564(9) 0.0289(4) Uani 1 1 d . . .
B11 B 0.19265(13) 0.6193(2) 0.16086(10) 0.0341(5) Uani 1 1 d . . .
H11 H 0.2242 0.6898 0.1458 0.051 Uiso 1 1 calc R U .
B12 B 0.15281(13) 0.49401(19) 0.11916(9) 0.0291(5) Uani 1 1 d . . .

loop_
_atom_site_aniso_label
_atom_site_aniso_U_11
_atom_site_aniso_U_22
_atom_site_aniso_U_33
_atom_site_aniso_U_23
_atom_site_aniso_U_13
_atom_site_aniso_U_12
Cl1 0.0545(4) 0.0850(5) 0.0709(5) -0.0260(4) 0.0091(3) 0.0089(4)
Cl2 0.251(2) 0.0382(6) 0.1068(10) 0.000 0.1152(13) 0.000
C1S 0.052(3) 0.050(3) 0.053(3) -0.006(2) 0.019(2) -0.009(2)
C1 0.0406(11) 0.0470(12) 0.0240(10) -0.0045(8) 0.0033(8) 0.0070(9)
C2 0.0319(11) 0.0413(12) 0.0358(11) -0.0122(9) -0.0026(8) 0.0011(9)
C13 0.0330(10) 0.0345(11) 0.0227(9) 0.0008(7) 0.0004(7) 0.0021(8)
C14 0.0417(12) 0.0393(12) 0.0274(10) 0.0009(8) 0.0051(8) -0.0014(9)
C15 0.0518(13) 0.0361(12) 0.0335(11) 0.0028(9) 0.0038(9) -0.0064(10)
C16 0.0538(13) 0.0316(11) 0.0350(12) -0.0026(8) -0.0006(10) 0.0054(10)
C17 0.0404(12) 0.0398(12) 0.0407(12) -0.0041(9) 0.0052(9) 0.0090(9)
C18 0.0347(11) 0.0339(11) 0.0382(11) -0.0031(8) 0.0044(8) 0.0000(8)
C19 0.0324(10) 0.0361(11) 0.0324(11) 0.0020(8) 0.0003(8) -0.0046(8)
C20 0.0326(12) 0.0690(18) 0.0603(16) -0.0052(13) 0.0067(11) -0.0104(11)
C21 0.0557(17) 0.096(2) 0.077(2) 0.0136(17) 0.0099(15) -0.0312(17)
C22 0.0412(11) 0.0275(10) 0.0254(9) -0.0045(7) 0.0046(8) -0.0002(8)
C23 0.0554(14) 0.0325(11) 0.0355(11) -0.0020(8) 0.0091(10) -0.0068(10)
C24 0.086(2) 0.0346(13) 0.0367(13) 0.0042(9) 0.0093(12) -0.0043(12)
C25 0.082(2) 0.0391(13) 0.0347(13) 0.0032(10) -0.0051(12) 0.0135(12)
C26 0.0518(14) 0.0482(14) 0.0411(13) -0.0024(10) -0.0036(10) 0.0143(11)
C27 0.0425(12) 0.0406(12) 0.0339(11) 0.0017(9) 0.0035(9) 0.0058(9)
C28 0.0483(12) 0.0349(11) 0.0335(11) -0.0059(8) 0.0170(9) -0.0047(9)
C29 0.0555(15) 0.0672(17) 0.0461(14) 0.0041(12) 0.0258(12) 0.0043(13)
C30 0.076(2) 0.088(2) 0.0540(17) 0.0010(15) 0.0300(15) -0.0226(17)
B3 0.0397(13) 0.0426(14) 0.0285(12) -0.0044(10) -0.0022(9) 0.0090(10)
B4 0.0385(12) 0.0395(13) 0.0233(11) 0.0023(9) 0.0052(9) 0.0030(10)
B5 0.0308(11) 0.0411(13) 0.0249(11) 0.0003(9) 0.0057(9) 0.0031(9)
B6 0.0337(12) 0.0381(13) 0.0304(12) -0.0065(9) 0.0033(9) 0.0037(10)
B7 0.0296(11) 0.0381(13) 0.0377(13) -0.0114(10) 0.0042(9) -0.0012(9)
B8 0.0293(11) 0.0347(12) 0.0252(11) -0.0022(8) 0.0026(8) 0.0001(9)
B9 0.0282(11) 0.0328(12) 0.0242(10) 0.0015(8) 0.0054(8) 0.0001(9)
B10 0.0289(11) 0.0306(11) 0.0260(11) -0.0036(8) 0.0056(8) -0.0029(9)
B11 0.0288(11) 0.0340(12) 0.0381(13) -0.0083(9) 0.0072(9) -0.0034(9)
B12 0.0294(11) 0.0286(11) 0.0286(11) -0.0038(8) 0.0070(9) -0.0033(8)

loop_
_atom_type_symbol
_atom_type_description
_atom_type_scat_dispersion_real
_atom_type_scat_dispersion_imag
_atom_type_scat_source
C C 0.0033 0.0016 'International Tables Vol C Tables 4.2.6.8 and 6.1.1.4'
H H 0.0000 0.0000 'International Tables Vol C Tables 4.2.6.8 and 6.1.1.4'
B B 0.0013 0.0007 'International Tables Vol C Tables 4.2.6.8 and 6.1.1.4'
Cl Cl 0.1484 0.1585 'International Tables Vol C Tables 4.2.6.8 and 6.1.1.4'

loop_
_geom_angle_atom_site_label_1
_geom_angle_atom_site_label_2
_geom_angle_atom_site_label_3
_geom_angle
_geom_angle_site_symmetry_1
_geom_angle_site_symmetry_3
C1S Cl1 C1S 36.6(3) 2 .
C1S Cl2 C1S 37.6(3) . 2
C1S C1S Cl2 71.18(16) 2 .
C1S C1S Cl1 72.3(4) 2 2
Cl2 C1S Cl1 111.1(3) . 2
C1S C1S Cl1 71.0(4) 2 .
Cl2 C1S Cl1 110.5(3) . .
Cl1 C1S Cl1 109.7(3) 2 .
C1S C1S H1SA 179.3 2 .
Cl2 C1S H1SA 108.4 . .
Cl1 C1S H1SA 108.4 2 .
Cl1 C1S H1SA 108.7 . .
C2 C1 B5 111.45(16) . .
C2 C1 B4 111.63(16) . .
B5 C1 B4 63.32(13) . .
C2 C1 B3 61.77(14) . .
B5 C1 B3 115.59(16) . .
B4 C1 B3 62.89(14) . .
C2 C1 B6 61.56(13) . .
B5 C1 B6 62.93(13) . .
B4 C1 B6 115.74(16) . .
B3 C1 B6 115.65(17) . .
C2 C1 H1 121.0 . .
B5 C1 H1 118.0 . .
B4 C1 H1 117.9 . .
B3 C1 H1 116.8 . .
B6 C1 H1 116.9 . .
C1 C2 B7 111.62(16) . .
C1 C2 B11 111.71(15) . .
B7 C2 B11 63.21(14) . .
C1 C2 B6 61.89(14) . .
B7 C2 B6 115.62(16) . .
B11 C2 B6 62.89(13) . .
C1 C2 B3 61.68(14) . .
B7 C2 B3 62.97(14) . .
B11 C2 B3 115.70(16) . .
B6 C2 B3 115.85(17) . .
C1 C2 H2 120.9 . .
B7 C2 H2 118.0 . .
B11 C2 H2 118.0 . .
B6 C2 H2 116.7 . .
B3 C2 H2 116.8 . .
C14 C13 C18 116.74(19) . .
C14 C13 B8 121.42(18) . .
C18 C13 B8 121.83(18) . .
C15 C14 C13 121.6(2) . .
C15 C14 H14 119.2 . .
C13 C14 H14 119.2 . .
C16 C15 C14 119.9(2) . .
C16 C15 H15 120.0 . .
C14 C15 H15 120.0 . .
C17 C16 C15 120.0(2) . .
C17 C16 H16 120.0 . .
C15 C16 H16 120.0 . .
C16 C17 C18 119.9(2) . .
C16 C17 H17 120.1 . .
C18 C17 H17 120.1 . .
C17 C18 C13 121.8(2) . .
C17 C18 H18 119.1 . .
C13 C18 H18 119.1 . .
C20 C19 B9 114.67(18) . .
C20 C19 H19A 108.6 . .
B9 C19 H19A 108.6 . .
C20 C19 H19B 108.6 . .
B9 C19 H19B 108.6 . .
H19A C19 H19B 107.6 . .
C21 C20 C19 127.2(3) . .
C21 C20 H20 116.4 . .
C19 C20 H20 116.4 . .
C20 C21 H21A 120.0 . .
C20 C21 H21B 120.0 . .
H21A C21 H21B 120.0 . .
C23 C22 C27 117.06(19) . .
C23 C22 B10 121.75(19) . .
C27 C22 B10 121.20(18) . .
C24 C23 C22 121.2(2) . .
C24 C23 H23 119.4 . .
C22 C23 H23 119.4 . .
C25 C24 C23 120.6(2) . .
C25 C24 H24 119.7 . .
C23 C24 H24 119.7 . .
C24 C25 C26 119.6(2) . .
C24 C25 H25 120.2 . .
C26 C25 H25 120.2 . .
C25 C26 C27 119.8(2) . .
C25 C26 H26 120.1 . .
C27 C26 H26 120.1 . .
C26 C27 C22 121.8(2) . .
C26 C27 H27 119.1 . .
C22 C27 H27 119.1 . .
C29 C28 B12 115.51(18) . .
C29 C28 H28A 108.4 . .
B12 C28 H28A 108.4 . .
C29 C28 H28B 108.4 . .
B12 C28 H28B 108.4 . .
H28A C28 H28B 107.5 . .
C30 C29 C28 127.3(3) . .
C30 C29 H29 116.4 . .
C28 C29 H29 116.4 . .
C29 C30 H30A 120.0 . .
C29 C30 H30B 120.0 . .
H30A C30 H30B 120.0 . .
C1 B3 C2 56.55(13) . .
C1 B3 B8 104.46(16) . .
C2 B3 B8 104.24(16) . .
C1 B3 B4 57.99(13) . .
C2 B3 B4 103.58(16) . .
B8 B3 B4 60.50(13) . .
C1 B3 B7 103.49(17) . .
C2 B3 B7 57.89(13) . .
B8 B3 B7 60.13(13) . .
B4 B3 B7 107.68(16) . .
C1 B3 H3 125.2 . .
C2 B3 H3 125.3 . .
B8 B3 H3 122.7 . .
B4 B3 H3 122.4 . .
B7 B3 H3 122.6 . .
C1 B4 B5 58.31(13) . .
C1 B4 B3 59.13(13) . .
B5 B4 B3 108.36(17) . .
C1 B4 B9 104.58(16) . .
B5 B4 B9 60.03(12) . .
B3 B4 B9 108.66(17) . .
C1 B4 B8 104.68(17) . .
B5 B4 B8 108.62(16) . .
B3 B4 B8 59.66(13) . .
B9 B4 B8 60.91(12) . .
C1 B4 H4 125.0 . .
B5 B4 H4 121.4 . .
B3 B4 H4 121.2 . .
B9 B4 H4 122.0 . .
B8 B4 H4 122.1 . .
C1 B5 B4 58.37(13) . .
C1 B5 B6 59.22(13) . .
B4 B5 B6 108.59(16) . .
C1 B5 B9 104.84(16) . .
B4 B5 B9 60.30(12) . .
B6 B5 B9 108.79(16) . .
C1 B5 B10 105.04(16) . .
B4 B5 B10 109.11(16) . .
B6 B5 B10 59.77(12) . .
B9 B5 B10 60.99(12) . .
C1 B5 H5 124.9 . .
B4 B5 H5 121.1 . .
B6 B5 H5 121.1 . .
B9 B5 H5 121.8 . .
B10 B5 H5 121.8 . .
C2 B6 C1 56.55(13) . .
C2 B6 B11 58.08(13) . .
C1 B6 B11 103.64(16) . .
C2 B6 B10 104.46(16) . .
C1 B6 B10 104.42(16) . .
B11 B6 B10 60.29(13) . .
C2 B6 B5 103.43(17) . .
C1 B6 B5 57.85(13) . .
B11 B6 B5 107.59(16) . .
B10 B6 B5 60.32(12) . .
C2 B6 H6 125.2 . .
C1 B6 H6 125.3 . .
B11 B6 H6 122.5 . .
B10 B6 H6 122.6 . .
B5 B6 H6 122.6 . .
C2 B7 B11 58.46(13) . .
C2 B7 B3 59.14(14) . .
B11 B7 B3 108.61(17) . .
C2 B7 B8 104.93(17) . .
B11 B7 B8 109.02(16) . .
B3 B7 B8 59.78(13) . .
C2 B7 B12 104.83(16) . .
B11 B7 B12 60.28(13) . .
B3 B7 B12 108.77(16) . .
B8 B7 B12 60.92(12) . .
C2 B7 H7 124.9 . .
B11 B7 H7 121.1 . .
B3 B7 H7 121.1 . .
B8 B7 H7 121.9 . .
B12 B7 H7 121.8 . .
C13 B8 B3 120.96(17) . .
C13 B8 B7 121.78(17) . .
B3 B8 B7 60.09(14) . .
C13 B8 B4 122.46(18) . .
B3 B8 B4 59.84(13) . .
B7 B8 B4 107.13(16) . .
C13 B8 B12 122.22(16) . .
B3 B8 B12 108.15(16) . .
B7 B8 B12 59.83(13) . .
B4 B8 B12 107.12(16) . .
C13 B8 B9 122.86(16) . .
B3 B8 B9 107.68(16) . .
B7 B8 B9 107.06(16) . .
B4 B8 B9 59.52(12) . .
B12 B8 B9 59.53(12) . .
C19 B9 B5 122.32(17) . .
C19 B9 B4 122.11(17) . .
B5 B9 B4 59.67(12) . .
C19 B9 B12 121.67(16) . .
B5 B9 B12 107.56(15) . .
B4 B9 B12 107.66(15) . .
C19 B9 B10 121.84(16) . .
B5 B9 B10 59.61(12) . .
B4 B9 B10 107.51(15) . .
B12 B9 B10 60.17(12) . .
C19 B9 B8 121.81(17) . .
B5 B9 B8 107.28(15) . .
B4 B9 B8 59.57(12) . .
B12 B9 B8 60.15(12) . .
B10 B9 B8 108.02(15) . .
C22 B10 B6 120.71(17) . .
C22 B10 B11 122.93(17) . .
B6 B10 B11 59.85(13) . .
C22 B10 B5 121.31(17) . .
B6 B10 B5 59.90(13) . .
B11 B10 B5 106.92(15) . .
C22 B10 B12 123.34(16) . .
B6 B10 B12 107.85(15) . .
B11 B10 B12 59.74(12) . .
B5 B10 B12 106.92(15) . .
C22 B10 B9 122.43(16) . .
B6 B10 B9 107.62(15) . .
B11 B10 B9 107.00(15) . .
B5 B10 B9 59.40(12) . .
B12 B10 B9 59.57(12) . .
C2 B11 B7 58.34(13) . .
C2 B11 B6 59.03(13) . .
B7 B11 B6 108.41(17) . .
C2 B11 B10 104.86(16) . .
B7 B11 B10 108.90(16) . .
B6 B11 B10 59.86(13) . .
C2 B11 B12 104.76(16) . .
B7 B11 B12 60.31(13) . .
B6 B11 B12 108.73(16) . .
B10 B11 B12 60.83(12) . .
C2 B11 H11 125.0 . .
B7 B11 H11 121.2 . .
B6 B11 H11 121.2 . .
B10 B11 H11 121.9 . .
B12 B11 H11 121.9 . .
C28 B12 B11 123.12(17) . .
C28 B12 B7 122.60(17) . .
B11 B12 B7 59.41(13) . .
C28 B12 B9 121.35(16) . .
B11 B12 B9 107.31(15) . .
B7 B12 B9 107.23(15) . .
C28 B12 B10 122.12(17) . .
B11 B12 B10 59.43(12) . .
B7 B12 B10 107.08(15) . .
B9 B12 B10 60.27(12) . .
C28 B12 B8 121.24(17) . .
B11 B12 B8 107.01(15) . .
B7 B12 B8 59.26(13) . .
B9 B12 B8 60.31(12) . .
B10 B12 B8 108.23(15) . .

loop_
_geom_bond_atom_site_label_1
_geom_bond_atom_site_label_2
_geom_bond_distance
_geom_bond_site_symmetry_2
Cl1 C1S 1.751(5) 2
Cl1 C1S 1.764(5) .
Cl2 C1S 1.712(5) .
Cl2 C1S 1.712(5) 2
C1S C1S 1.105(10) 2
C1S Cl1 1.751(5) 2
C1S H1SA 0.9600 .
C1 C2 1.620(3) .
C1 B5 1.687(3) .
C1 B4 1.688(3) .
C1 B3 1.709(3) .
C1 B6 1.712(3) .
C1 H1 1.1000 .
C2 B7 1.687(3) .
C2 B11 1.690(3) .
C2 B6 1.707(3) .
C2 B3 1.710(3) .
C2 H2 1.1000 .
C13 C14 1.394(3) .
C13 C18 1.397(3) .
C13 B8 1.579(3) .
C14 C15 1.389(3) .
C14 H14 0.9300 .
C15 C16 1.377(3) .
C15 H15 0.9300 .
C16 C17 1.375(3) .
C16 H16 0.9300 .
C17 C18 1.385(3) .
C17 H17 0.9300 .
C18 H18 0.9300 .
C19 C20 1.487(3) .
C19 B9 1.594(3) .
C19 H19A 0.9700 .
C19 H19B 0.9700 .
C20 C21 1.292(4) .
C20 H20 0.9300 .
C21 H21A 0.9300 .
C21 H21B 0.9300 .
C22 C23 1.389(3) .
C22 C27 1.394(3) .
C22 B10 1.578(3) .
C23 C24 1.387(3) .
C23 H23 0.9300 .
C24 C25 1.370(4) .
C24 H24 0.9300 .
C25 C26 1.378(4) .
C25 H25 0.9300 .
C26 C27 1.383(3) .
C26 H26 0.9300 .
C27 H27 0.9300 .
C28 C29 1.486(3) .
C28 B12 1.595(3) .
C28 H28A 0.9700 .
C28 H28B 0.9700 .
C29 C30 1.280(4) .
C29 H29 0.9300 .
C30 H30A 0.9300 .
C30 H30B 0.9300 .
B3 B8 1.769(3) .
B3 B4 1.772(3) .
B3 B7 1.775(4) .
B3 H3 1.1000 .
B4 B5 1.772(3) .
B4 B9 1.783(3) .
B4 B8 1.784(3) .
B4 H4 1.1000 .
B5 B6 1.774(3) .
B5 B9 1.778(3) .
B5 B10 1.782(3) .
B5 H5 1.1000 .
B6 B11 1.772(3) .
B6 B10 1.772(3) .
B6 H6 1.1000 .
B7 B11 1.770(3) .
B7 B8 1.775(3) .
B7 B12 1.786(3) .
B7 H7 1.1000 .
B8 B12 1.805(3) .
B8 B9 1.808(3) .
B9 B12 1.794(3) .
B9 B10 1.807(3) .
B10 B11 1.780(3) .
B10 B12 1.805(3) .
B11 B12 1.785(3) .
B11 H11 1.1000 .

loop_
_geom_torsion_atom_site_label_1
_geom_torsion_atom_site_label_2
_geom_torsion_atom_site_label_3
_geom_torsion_atom_site_label_4
_geom_torsion
_geom_torsion_site_symmetry_1
_geom_torsion_site_symmetry_4
C1S Cl2 C1S Cl1 -61.6(4) 2 2
C1S Cl2 C1S Cl1 60.4(4) 2 .
C1S Cl1 C1S Cl2 -60.5(3) 2 .
C1S Cl1 C1S Cl1 62.4(4) 2 2
B5 C1 C2 B7 -68.7(2) . .
B4 C1 C2 B7 0.1(2) . .
B3 C1 C2 B7 39.76(16) . .
B6 C1 C2 B7 -108.40(18) . .
B5 C1 C2 B11 0.0(2) . .
B4 C1 C2 B11 68.7(2) . .
B3 C1 C2 B11 108.40(18) . .
B6 C1 C2 B11 -39.75(16) . .
B5 C1 C2 B6 39.75(16) . .
B4 C1 C2 B6 108.45(17) . .
B3 C1 C2 B6 148.15(16) . .
B5 C1 C2 B3 -108.41(18) . .
B4 C1 C2 B3 -39.70(16) . .
B6 C1 C2 B3 -148.15(16) . .
C18 C13 C14 C15 0.5(3) . .
B8 C13 C14 C15 179.55(18) . .
C13 C14 C15 C16 -0.7(3) . .
C14 C15 C16 C17 0.0(3) . .
C15 C16 C17 C18 0.7(3) . .
C16 C17 C18 C13 -0.9(3) . .
C14 C13 C18 C17 0.2(3) . .
B8 C13 C18 C17 -178.78(19) . .
B9 C19 C20 C21 -119.9(3) . .
C27 C22 C23 C24 1.2(3) . .
B10 C22 C23 C24 -178.92(19) . .
C22 C23 C24 C25 -0.9(3) . .
C23 C24 C25 C26 0.1(4) . .
C24 C25 C26 C27 0.4(4) . .
C25 C26 C27 C22 -0.1(3) . .
C23 C22 C27 C26 -0.7(3) . .
B10 C22 C27 C26 179.4(2) . .
B12 C28 C29 C30 -123.2(3) . .
B5 C1 B3 C2 101.72(19) . .
B4 C1 B3 C2 138.16(16) . .
B6 C1 B3 C2 30.98(16) . .
C2 C1 B3 B8 -97.70(18) . .
B5 C1 B3 B8 4.0(2) . .
B4 C1 B3 B8 40.46(16) . .
B6 C1 B3 B8 -66.7(2) . .
C2 C1 B3 B4 -138.16(16) . .
B5 C1 B3 B4 -36.43(17) . .
B6 C1 B3 B4 -107.18(18) . .
C2 C1 B3 B7 -35.54(14) . .
B5 C1 B3 B7 66.2(2) . .
B4 C1 B3 B7 102.61(17) . .
B6 C1 B3 B7 -4.6(2) . .
B7 C2 B3 C1 -138.13(16) . .
B11 C2 B3 C1 -101.94(18) . .
B6 C2 B3 C1 -31.14(16) . .
C1 C2 B3 B8 98.12(17) . .
B7 C2 B3 B8 -40.01(15) . .
B11 C2 B3 B8 -3.8(2) . .
B6 C2 B3 B8 67.0(2) . .
C1 C2 B3 B4 35.59(15) . .
B7 C2 B3 B4 -102.54(17) . .
B11 C2 B3 B4 -66.4(2) . .
B6 C2 B3 B4 4.4(2) . .
C1 C2 B3 B7 138.13(16) . .
B11 C2 B3 B7 36.19(17) . .
B6 C2 B3 B7 106.99(18) . .
C2 C1 B4 B5 -103.95(18) . .
B3 C1 B4 B5 -143.17(17) . .
B6 C1 B4 B5 -36.13(17) . .
C2 C1 B4 B3 39.22(16) . .
B5 C1 B4 B3 143.17(17) . .
B6 C1 B4 B3 107.04(19) . .
C2 C1 B4 B9 -64.1(2) . .
B5 C1 B4 B9 39.89(15) . .
B3 C1 B4 B9 -103.27(17) . .
B6 C1 B4 B9 3.8(2) . .
C2 C1 B4 B8 -0.9(2) . .
B5 C1 B4 B8 103.08(16) . .
B3 C1 B4 B8 -40.09(15) . .
B6 C1 B4 B8 66.9(2) . .
C2 B3 B4 C1 -34.93(15) . .
B8 B3 B4 C1 -133.79(17) . .
B7 B3 B4 C1 -95.13(18) . .
C1 B3 B4 B5 32.51(15) . .
C2 B3 B4 B5 -2.4(2) . .
B8 B3 B4 B5 -101.28(17) . .
B7 B3 B4 B5 -62.6(2) . .
C1 B3 B4 B9 96.18(18) . .
C2 B3 B4 B9 61.2(2) . .
B8 B3 B4 B9 -37.61(15) . .
B7 B3 B4 B9 1.1(2) . .
C1 B3 B4 B8 133.79(17) . .
C2 B3 B4 B8 98.86(17) . .
B7 B3 B4 B8 38.66(15) . .
C2 C1 B5 B4 104.23(18) . .
B3 C1 B5 B4 36.27(18) . .
B6 C1 B5 B4 143.38(17) . .
C2 C1 B5 B6 -39.15(16) . .
B4 C1 B5 B6 -143.38(17) . .
B3 C1 B5 B6 -107.1(2) . .
C2 C1 B5 B9 64.1(2) . .
B4 C1 B5 B9 -40.08(15) . .
B3 C1 B5 B9 -3.8(2) . .
B6 C1 B5 B9 103.30(17) . .
C2 C1 B5 B10 0.8(2) . .
B4 C1 B5 B10 -103.45(17) . .
B3 C1 B5 B10 -67.2(2) . .
B6 C1 B5 B10 39.93(15) . .
B3 B4 B5 C1 -32.83(15) . .
B9 B4 B5 C1 -134.23(17) . .
B8 B4 B5 C1 -96.10(18) . .
C1 B4 B5 B6 32.73(15) . .
B3 B4 B5 B6 -0.1(2) . .
B9 B4 B5 B6 -101.50(17) . .
B8 B4 B5 B6 -63.37(19) . .
C1 B4 B5 B9 134.23(17) . .
B3 B4 B5 B9 101.40(17) . .
B8 B4 B5 B9 38.13(14) . .
C1 B4 B5 B10 96.26(17) . .
B3 B4 B5 B10 63.44(19) . .
B9 B4 B5 B10 -37.97(14) . .
B8 B4 B5 B10 0.2(2) . .
B7 C2 B6 C1 101.95(19) . .
B11 C2 B6 C1 138.13(16) . .
B3 C2 B6 C1 31.07(16) . .
C1 C2 B6 B11 -138.13(16) . .
B7 C2 B6 B11 -36.18(17) . .
B3 C2 B6 B11 -107.05(18) . .
C1 C2 B6 B10 -97.92(17) . .
B7 C2 B6 B10 4.0(2) . .
B11 C2 B6 B10 40.21(15) . .
B3 C2 B6 B10 -66.8(2) . .
C1 C2 B6 B5 -35.57(14) . .
B7 C2 B6 B5 66.4(2) . .
B11 C2 B6 B5 102.55(16) . .
B3 C2 B6 B5 -4.5(2) . .
B5 C1 B6 C2 -138.06(16) . .
B4 C1 B6 C2 -101.79(18) . .
B3 C1 B6 C2 -31.04(16) . .
C2 C1 B6 B11 35.66(14) . .
B5 C1 B6 B11 -102.40(16) . .
B4 C1 B6 B11 -66.1(2) . .
B3 C1 B6 B11 4.6(2) . .
C2 C1 B6 B10 98.00(16) . .
B5 C1 B6 B10 -40.06(15) . .
B4 C1 B6 B10 -3.8(2) . .
B3 C1 B6 B10 67.0(2) . .
C2 C1 B6 B5 138.06(16) . .
B4 C1 B6 B5 36.27(17) . .
B3 C1 B6 B5 107.02(18) . .
C1 B5 B6 C2 34.98(14) . .
B4 B5 B6 C2 2.6(2) . .
B9 B5 B6 C2 -61.46(19) . .
B10 B5 B6 C2 -99.17(16) . .
B4 B5 B6 C1 -32.40(15) . .
B9 B5 B6 C1 -96.44(17) . .
B10 B5 B6 C1 -134.15(16) . .
C1 B5 B6 B11 95.34(17) . .
B4 B5 B6 B11 62.94(19) . .
B9 B5 B6 B11 -1.1(2) . .
B10 B5 B6 B11 -38.82(15) . .
C1 B5 B6 B10 134.15(16) . .
B4 B5 B6 B10 101.76(17) . .
B9 B5 B6 B10 37.71(15) . .
C1 C2 B7 B11 104.22(17) . .
B6 C2 B7 B11 36.06(17) . .
B3 C2 B7 B11 143.41(17) . .
C1 C2 B7 B3 -39.20(16) . .
B11 C2 B7 B3 -143.41(17) . .
B6 C2 B7 B3 -107.4(2) . .
C1 C2 B7 B8 0.8(2) . .
B11 C2 B7 B8 -103.42(17) . .
B6 C2 B7 B8 -67.4(2) . .
B3 C2 B7 B8 39.99(15) . .
C1 C2 B7 B12 64.1(2) . .
B11 C2 B7 B12 -40.15(15) . .
B6 C2 B7 B12 -4.1(2) . .
B3 C2 B7 B12 103.26(17) . .
C1 B3 B7 C2 34.94(14) . .
B8 B3 B7 C2 134.05(17) . .
B4 B3 B7 C2 95.22(17) . .
C1 B3 B7 B11 2.5(2) . .
C2 B3 B7 B11 -32.41(14) . .
B8 B3 B7 B11 101.64(17) . .
B4 B3 B7 B11 62.8(2) . .
C1 B3 B7 B8 -99.12(17) . .
C2 B3 B7 B8 -134.05(17) . .
B4 B3 B7 B8 -38.83(15) . .
C1 B3 B7 B12 -61.49(19) . .
C2 B3 B7 B12 -96.43(17) . .
B8 B3 B7 B12 37.62(15) . .
B4 B3 B7 B12 -1.2(2) . .
C14 C13 B8 B3 93.2(2) . .
C18 C13 B8 B3 -87.9(2) . .
C14 C13 B8 B7 165.00(18) . .
C18 C13 B8 B7 -16.1(3) . .
C14 C13 B8 B4 21.4(3) . .
C18 C13 B8 B4 -159.62(18) . .
C14 C13 B8 B12 -123.0(2) . .
C18 C13 B8 B12 56.0(3) . .
C14 C13 B8 B9 -50.8(3) . .
C18 C13 B8 B9 128.1(2) . .
C1 B3 B8 C13 -151.24(19) . .
C2 B3 B8 C13 150.21(18) . .
B4 B3 B8 C13 -112.0(2) . .
B7 B3 B8 C13 111.3(2) . .
C1 B3 B8 B7 97.45(18) . .
C2 B3 B8 B7 38.90(15) . .
B4 B3 B8 B7 136.65(17) . .
C1 B3 B8 B4 -39.21(16) . .
C2 B3 B8 B4 -97.75(17) . .
B7 B3 B8 B4 -136.65(17) . .
C1 B3 B8 B12 60.5(2) . .
C2 B3 B8 B12 1.9(2) . .
B4 B3 B8 B12 99.66(17) . .
B7 B3 B8 B12 -36.99(15) . .
C1 B3 B8 B9 -2.4(2) . .
C2 B3 B8 B9 -61.0(2) . .
B4 B3 B8 B9 36.76(15) . .
B7 B3 B8 B9 -99.89(17) . .
C2 B7 B8 C13 -149.66(18) . .
B11 B7 B8 C13 149.07(18) . .
B3 B7 B8 C13 -110.0(2) . .
B12 B7 B8 C13 111.4(2) . .
C2 B7 B8 B3 -39.68(15) . .
B11 B7 B8 B3 -100.94(18) . .
B12 B7 B8 B3 -138.59(17) . .
C2 B7 B8 B4 -1.3(2) . .
B11 B7 B8 B4 -62.6(2) . .
B3 B7 B8 B4 38.39(15) . .
B12 B7 B8 B4 -100.20(16) . .
C2 B7 B8 B12 98.91(17) . .
B11 B7 B8 B12 37.65(15) . .
B3 B7 B8 B12 138.59(17) . .
C2 B7 B8 B9 61.28(19) . .
B11 B7 B8 B9 0.0(2) . .
B3 B7 B8 B9 100.96(17) . .
B12 B7 B8 B9 -37.64(14) . .
C1 B4 B8 C13 149.43(17) . .
B5 B4 B8 C13 -149.57(18) . .
B3 B4 B8 C13 109.6(2) . .
B9 B4 B8 C13 -111.8(2) . .
C1 B4 B8 B3 39.83(15) . .
B5 B4 B8 B3 100.83(18) . .
B9 B4 B8 B3 138.57(17) . .
C1 B4 B8 B7 1.3(2) . .
B5 B4 B8 B7 62.32(19) . .
B3 B4 B8 B7 -38.51(16) . .
B9 B4 B8 B7 100.06(17) . .
C1 B4 B8 B12 -61.59(18) . .
B5 B4 B8 B12 -0.6(2) . .
B3 B4 B8 B12 -101.42(17) . .
B9 B4 B8 B12 37.16(14) . .
C1 B4 B8 B9 -98.75(16) . .
B5 B4 B8 B9 -37.74(15) . .
B3 B4 B8 B9 -138.57(17) . .
C20 C19 B9 B5 -39.1(3) . .
C20 C19 B9 B4 32.9(3) . .
C20 C19 B9 B12 176.81(19) . .
C20 C19 B9 B10 -110.9(2) . .
C20 C19 B9 B8 104.6(2) . .
C1 B5 B9 C19 150.14(18) . .
B4 B5 B9 C19 111.0(2) . .
B6 B5 B9 C19 -147.83(18) . .
B10 B5 B9 C19 -110.6(2) . .
C1 B5 B9 B4 39.13(15) . .
B6 B5 B9 B4 101.16(17) . .
B10 B5 B9 B4 138.34(16) . .
C1 B5 B9 B12 -61.44(19) . .
B4 B5 B9 B12 -100.57(17) . .
B6 B5 B9 B12 0.6(2) . .
B10 B5 B9 B12 37.77(14) . .
C1 B5 B9 B10 -99.21(17) . .
B4 B5 B9 B10 -138.34(16) . .
B6 B5 B9 B10 -37.18(15) . .
C1 B5 B9 B8 1.9(2) . .
B4 B5 B9 B8 -37.21(15) . .
B6 B5 B9 B8 63.96(19) . .
B10 B5 B9 B8 101.14(16) . .
C1 B4 B9 C19 -150.40(18) . .
B5 B4 B9 C19 -111.4(2) . .
B3 B4 B9 C19 147.75(19) . .
B8 B4 B9 C19 110.7(2) . .
C1 B4 B9 B5 -39.05(15) . .
B3 B4 B9 B5 -100.90(18) . .
B8 B4 B9 B5 -137.96(17) . .
C1 B4 B9 B12 61.35(19) . .
B5 B4 B9 B12 100.40(17) . .
B3 B4 B9 B12 -0.5(2) . .
B8 B4 B9 B12 -37.56(15) . .
C1 B4 B9 B10 -2.1(2) . .
B5 B4 B9 B10 36.96(15) . .
B3 B4 B9 B10 -63.94(19) . .
B8 B4 B9 B10 -101.01(16) . .
C1 B4 B9 B8 98.91(17) . .
B5 B4 B9 B8 137.96(17) . .
B3 B4 B9 B8 37.06(15) . .
C13 B8 B9 C19 0.0(3) . .
B3 B8 B9 C19 -148.06(18) . .
B7 B8 B9 C19 148.65(18) . .
B4 B8 B9 C19 -111.2(2) . .
B12 B8 B9 C19 110.88(19) . .
C13 B8 B9 B5 148.42(18) . .
B3 B8 B9 B5 0.3(2) . .
B7 B8 B9 B5 -62.94(19) . .
B4 B8 B9 B5 37.25(15) . .
B12 B8 B9 B5 -100.71(16) . .
C13 B8 B9 B4 111.2(2) . .
B3 B8 B9 B4 -36.90(16) . .
B7 B8 B9 B4 -100.19(17) . .
B12 B8 B9 B4 -137.96(16) . .
C13 B8 B9 B12 -110.9(2) . .
B3 B8 B9 B12 101.05(17) . .
B7 B8 B9 B12 37.77(14) . .
B4 B8 B9 B12 137.96(16) . .
C13 B8 B9 B10 -148.71(18) . .
B3 B8 B9 B10 63.22(19) . .
B7 B8 B9 B10 -0.06(19) . .
B4 B8 B9 B10 100.13(16) . .
B12 B8 B9 B10 -37.83(14) . .
C23 C22 B10 B6 91.3(2) . .
C27 C22 B10 B6 -88.9(2) . .
C23 C22 B10 B11 19.4(3) . .
C27 C22 B10 B11 -160.73(18) . .
C23 C22 B10 B5 162.55(18) . .
C27 C22 B10 B5 -17.6(3) . .
C23 C22 B10 B12 -53.6(3) . .
C27 C22 B10 B12 126.3(2) . .
C23 C22 B10 B9 -126.1(2) . .
C27 C22 B10 B9 53.8(3) . .
C2 B6 B10 C22 -151.83(18) . .
C1 B6 B10 C22 149.60(18) . .
B11 B6 B10 C22 -112.7(2) . .
B5 B6 B10 C22 110.8(2) . .
C2 B6 B10 B11 -39.11(15) . .
C1 B6 B10 B11 -97.69(17) . .
B5 B6 B10 B11 -136.53(17) . .
C2 B6 B10 B5 97.42(18) . .
C1 B6 B10 B5 38.85(14) . .
B11 B6 B10 B5 136.53(17) . .
C2 B6 B10 B12 -2.2(2) . .
C1 B6 B10 B12 -60.75(19) . .
B11 B6 B10 B12 36.94(15) . .
B5 B6 B10 B12 -99.59(16) . .
C2 B6 B10 B9 60.69(19) . .
C1 B6 B10 B9 2.1(2) . .
B11 B6 B10 B9 99.80(17) . .
B5 B6 B10 B9 -36.73(14) . .
C1 B5 B10 C22 -149.44(17) . .
B4 B5 B10 C22 149.35(17) . .
B6 B5 B10 C22 -109.8(2) . .
B9 B5 B10 C22 111.69(19) . .
C1 B5 B10 B6 -39.66(15) . .
B4 B5 B10 B6 -100.87(17) . .
B9 B5 B10 B6 -138.53(16) . .
C1 B5 B10 B11 -1.2(2) . .
B4 B5 B10 B11 -62.42(19) . .
B6 B5 B10 B11 38.45(15) . .
B9 B5 B10 B11 -100.08(16) . .
C1 B5 B10 B12 61.53(18) . .
B4 B5 B10 B12 0.3(2) . .
B6 B5 B10 B12 101.19(16) . .
B9 B5 B10 B12 -37.35(14) . .
C1 B5 B10 B9 98.87(16) . .
B4 B5 B10 B9 37.67(15) . .
B6 B5 B10 B9 138.53(16) . .
C19 B9 B10 C22 1.6(3) . .
B5 B9 B10 C22 -109.9(2) . .
B4 B9 B10 C22 -146.83(18) . .
B12 B9 B10 C22 112.5(2) . .
B8 B9 B10 C22 150.28(17) . .
C19 B9 B10 B6 148.38(18) . .
B5 B9 B10 B6 36.95(15) . .
B4 B9 B10 B6 0.0(2) . .
B12 B9 B10 B6 -100.74(16) . .
B8 B9 B10 B6 -62.92(18) . .
C19 B9 B10 B11 -148.62(18) . .
B5 B9 B10 B11 99.95(16) . .
B4 B9 B10 B11 62.97(19) . .
B12 B9 B10 B11 -37.74(14) . .
B8 B9 B10 B11 0.09(19) . .
C19 B9 B10 B5 111.4(2) . .
B4 B9 B10 B5 -36.98(15) . .
B12 B9 B10 B5 -137.69(15) . .
B8 B9 B10 B5 -99.87(16) . .
C19 B9 B10 B12 -110.9(2) . .
B5 B9 B10 B12 137.69(15) . .
B4 B9 B10 B12 100.71(16) . .
B8 B9 B10 B12 37.83(14) . .
C1 C2 B11 B7 -104.07(18) . .
B6 C2 B11 B7 -143.39(17) . .
B3 C2 B11 B7 -36.10(17) . .
C1 C2 B11 B6 39.32(16) . .
B7 C2 B11 B6 143.39(17) . .
B3 C2 B11 B6 107.29(19) . .
C1 C2 B11 B10 -0.8(2) . .
B7 C2 B11 B10 103.30(17) . .
B6 C2 B11 B10 -40.09(15) . .
B3 C2 B11 B10 67.2(2) . .
C1 C2 B11 B12 -63.9(2) . .
B7 C2 B11 B12 40.15(15) . .
B6 C2 B11 B12 -103.25(17) . .
B3 C2 B11 B12 4.0(2) . .
B3 B7 B11 C2 32.68(15) . .
B8 B7 B11 C2 96.21(18) . .
B12 B7 B11 C2 134.13(17) . .
C2 B7 B11 B6 -32.61(15) . .
B3 B7 B11 B6 0.1(2) . .
B8 B7 B11 B6 63.6(2) . .
B12 B7 B11 B6 101.52(17) . .
C2 B7 B11 B10 -96.16(17) . .
B3 B7 B11 B10 -63.5(2) . .
B8 B7 B11 B10 0.0(2) . .
B12 B7 B11 B10 37.97(15) . .
C2 B7 B11 B12 -134.13(17) . .
B3 B7 B11 B12 -101.46(17) . .
B8 B7 B11 B12 -37.93(15) . .
C1 B6 B11 C2 -34.97(14) . .
B10 B6 B11 C2 -133.97(17) . .
B5 B6 B11 C2 -95.14(17) . .
C2 B6 B11 B7 32.34(15) . .
C1 B6 B11 B7 -2.6(2) . .
B10 B6 B11 B7 -101.63(17) . .
B5 B6 B11 B7 -62.80(19) . .
C2 B6 B11 B10 133.97(17) . .
C1 B6 B11 B10 99.00(16) . .
B5 B6 B11 B10 38.83(15) . .
C2 B6 B11 B12 96.34(18) . .
C1 B6 B11 B12 61.37(19) . .
B10 B6 B11 B12 -37.63(15) . .
B5 B6 B11 B12 1.2(2) . .
C22 B10 B11 C2 148.80(17) . .
B6 B10 B11 C2 39.68(15) . .
B5 B10 B11 C2 1.2(2) . .
B12 B10 B11 C2 -98.85(17) . .
B9 B10 B11 C2 -61.19(18) . .
C22 B10 B11 B7 -150.09(18) . .
B6 B10 B11 B7 100.79(18) . .
B5 B10 B11 B7 62.3(2) . .
B12 B10 B11 B7 -37.74(15) . .
B9 B10 B11 B7 -0.1(2) . .
C22 B10 B11 B6 109.1(2) . .
B5 B10 B11 B6 -38.47(15) . .
B12 B10 B11 B6 -138.53(17) . .
B9 B10 B11 B6 -100.87(16) . .
C22 B10 B11 B12 -112.4(2) . .
B6 B10 B11 B12 138.53(17) . .
B5 B10 B11 B12 100.05(16) . .
B9 B10 B11 B12 37.66(14) . .
C29 C28 B12 B11 38.8(3) . .
C29 C28 B12 B7 -33.5(3) . .
C29 C28 B12 B9 -176.79(19) . .
C29 C28 B12 B10 110.9(2) . .
C29 C28 B12 B8 -104.8(2) . .
C2 B11 B12 C28 -150.38(19) . .
B7 B11 B12 C28 -111.2(2) . .
B6 B11 B12 C28 147.82(19) . .
B10 B11 B12 C28 110.6(2) . .
C2 B11 B12 B7 -39.18(15) . .
B6 B11 B12 B7 -100.98(18) . .
B10 B11 B12 B7 -138.19(17) . .
C2 B11 B12 B9 60.96(18) . .
B7 B11 B12 B9 100.14(17) . .
B6 B11 B12 B9 -0.8(2) . .
B10 B11 B12 B9 -38.05(14) . .
C2 B11 B12 B10 99.01(17) . .
B7 B11 B12 B10 138.19(17) . .
B6 B11 B12 B10 37.21(15) . .
C2 B11 B12 B8 -2.5(2) . .
B7 B11 B12 B8 36.70(15) . .
B6 B11 B12 B8 -64.28(19) . .
B10 B11 B12 B8 -101.49(16) . .
C2 B7 B12 C28 151.30(18) . .
B11 B7 B12 C28 112.0(2) . .
B3 B7 B12 C28 -146.76(19) . .
B8 B7 B12 C28 -109.6(2) . .
C2 B7 B12 B11 39.25(15) . .
B3 B7 B12 B11 101.20(18) . .
B8 B7 B12 B11 138.32(17) . .
C2 B7 B12 B9 -61.0(2) . .
B11 B7 B12 B9 -100.29(17) . .
B3 B7 B12 B9 0.9(2) . .
B8 B7 B12 B9 38.03(15) . .
C2 B7 B12 B10 2.4(2) . .
B11 B7 B12 B10 -36.90(15) . .
B3 B7 B12 B10 64.29(19) . .
B8 B7 B12 B10 101.42(16) . .
C2 B7 B12 B8 -99.07(18) . .
B11 B7 B12 B8 -138.32(17) . .
B3 B7 B12 B8 -37.13(15) . .
C19 B9 B12 C28 -0.5(3) . .
B5 B9 B12 C28 -149.17(18) . .
B4 B9 B12 C28 147.90(18) . .
B10 B9 B12 C28 -111.7(2) . .
B8 B9 B12 C28 110.6(2) . .
C19 B9 B12 B11 148.82(18) . .
B5 B9 B12 B11 0.2(2) . .
B4 B9 B12 B11 -62.77(19) . .
B10 B9 B12 B11 37.67(14) . .
B8 B9 B12 B11 -100.08(16) . .
C19 B9 B12 B7 -148.66(18) . .
B5 B9 B12 B7 62.68(19) . .
B4 B9 B12 B7 -0.2(2) . .
B10 B9 B12 B7 100.20(16) . .
B8 B9 B12 B7 -37.55(14) . .
C19 B9 B12 B10 111.1(2) . .
B5 B9 B12 B10 -37.52(14) . .
B4 B9 B12 B10 -100.45(16) . .
B8 B9 B12 B10 -137.75(15) . .
C19 B9 B12 B8 -111.1(2) . .
B5 B9 B12 B8 100.23(16) . .
B4 B9 B12 B8 37.30(15) . .
B10 B9 B12 B8 137.75(15) . .
C22 B10 B12 C28 -0.6(3) . .
B6 B10 B12 C28 -149.22(18) . .
B11 B10 B12 C28 -112.2(2) . .
B5 B10 B12 C28 147.70(18) . .
B9 B10 B12 C28 110.4(2) . .
C22 B10 B12 B11 111.7(2) . .
B6 B10 B12 B11 -36.99(15) . .
B5 B10 B12 B11 -100.07(16) . .
B9 B10 B12 B11 -137.34(16) . .
C22 B10 B12 B7 148.58(18) . .
B6 B10 B12 B7 -0.1(2) . .
B11 B10 B12 B7 36.90(16) . .
B5 B10 B12 B7 -63.17(18) . .
B9 B10 B12 B7 -100.44(16) . .
C22 B10 B12 B9 -111.0(2) . .
B6 B10 B12 B9 100.35(16) . .
B11 B10 B12 B9 137.34(16) . .
B5 B10 B12 B9 37.27(14) . .
C22 B10 B12 B8 -148.93(18) . .
B6 B10 B12 B8 62.40(19) . .
B11 B10 B12 B8 99.39(17) . .
B5 B10 B12 B8 -0.68(19) . .
B9 B10 B12 B8 -37.95(13) . .
C13 B8 B12 C28 1.1(3) . .
B3 B8 B12 C28 148.97(18) . .
B7 B8 B12 C28 111.9(2) . .
B4 B8 B12 C28 -147.92(18) . .
B9 B8 B12 C28 -110.8(2) . .
C13 B8 B12 B11 -147.48(17) . .
B3 B8 B12 B11 0.3(2) . .
B7 B8 B12 B11 -36.77(15) . .
B4 B8 B12 B11 63.45(19) . .
B9 B8 B12 B11 100.60(16) . .
C13 B8 B12 B7 -110.7(2) . .
B3 B8 B12 B7 37.11(15) . .
B4 B8 B12 B7 100.22(17) . .
B9 B8 B12 B7 137.37(16) . .
C13 B8 B12 B9 111.9(2) . .
B3 B8 B12 B9 -100.26(17) . .
B7 B8 B12 B9 -137.37(16) . .
B4 B8 B12 B9 -37.15(14) . .
C13 B8 B12 B10 149.85(17) . .
B3 B8 B12 B10 -62.33(19) . .
B7 B8 B12 B10 -99.44(16) . .
B4 B8 B12 B10 0.78(19) . .
B9 B8 B12 B10 37.93(14) . .
